data_4344730
loop_
_publ_author_name
'Naktode, Kishor'
'Das, Suman'
'Bhattacharjee, Jayeeta'
'Nayek, Hari Pada'
'Panda, Tarun K.'

_publ_section_title
;
 Imidazolin-2-iminato Ligand-Supported Titanium Complexes as Catalysts for
 the Synthesis of Urea Derivatives.
;
_journal_issue 3
_journal_name_full 'Inorganic chemistry'
_journal_page_first 1142
_journal_page_last 1153
_journal_paper_doi 10.1021/acs.inorgchem.5b02302
_journal_volume 55
_journal_year 2016
_chemical_formula_moiety 'C57 H72 N8 Ti, C7 H8'
_chemical_formula_sum 'C64 H80 N8 Ti'
_chemical_formula_weight 1009.23
_chemical_name_systematic
;
 ?
;
_space_group_IT_number 2
_symmetry_cell_setting triclinic
_symmetry_space_group_name_Hall '-P 1'
_symmetry_space_group_name_H-M 'P -1'
_atom_sites_solution_hydrogens geom
_atom_sites_solution_primary direct
_atom_sites_solution_secondary difmap
_audit_creation_method SHELXL-97
_cell_angle_alpha 82.253(4)
_cell_angle_beta 77.846(4)
_cell_angle_gamma 86.308(4)
_cell_formula_units_Z 2
_cell_length_a 12.5727(5)
_cell_length_b 13.7458(6)
_cell_length_c 17.1032(7)
_cell_measurement_reflns_used 10536
_cell_measurement_temperature 150(2)
_cell_measurement_theta_max 29.0480
_cell_measurement_theta_min 2.9872
_cell_volume 2861.2(2)
_computing_cell_refinement
'CrysAlisPro, Agilent Technologies,Version 1.171.35.19 (release 27-10-2011CrysAlis171 .NET)(compiled Oct 27'
_computing_data_collection
'CrysAlisPro, Agilent Technologies,Version 1.171.35.19 (release 27-10-2011CrysAlis171 .NET)(compiled Oct 27'
_computing_data_reduction
'CrysAlisPro, Agilent Technologies,Version 1.171.35.19 (release 27-10-2011CrysAlis171 .NET)(compiled Oct 27'
_computing_molecular_graphics 'ORTEP III & Olex 2.1'
_computing_publication_material WinGX
_computing_structure_refinement 'SHELXL-97 (Sheldrick, 2008)'
_computing_structure_solution 'SHELXL-97 (Sheldrick, 2008)'
_diffrn_ambient_temperature 150(2)
_diffrn_measured_fraction_theta_full 0.998
_diffrn_measured_fraction_theta_max 0.855
_diffrn_measurement_device_type 'SuperNova, Dual, Cu at zero, Eos'
_diffrn_radiation_monochromator mirror
_diffrn_radiation_source 'SuperNova (Cu) X-ray Source'
_diffrn_radiation_type MoK\a
_diffrn_radiation_wavelength 0.71073
_diffrn_reflns_av_R_equivalents 0.0359
_diffrn_reflns_av_sigmaI/netI 0.0559
_diffrn_reflns_limit_h_max 17
_diffrn_reflns_limit_h_min -17
_diffrn_reflns_limit_k_max 18
_diffrn_reflns_limit_k_min -18
_diffrn_reflns_limit_l_max 23
_diffrn_reflns_limit_l_min -23
_diffrn_reflns_number 25600
_diffrn_reflns_theta_full 25.00
_diffrn_reflns_theta_max 29.11
_diffrn_reflns_theta_min 2.99
_exptl_absorpt_coefficient_mu 0.196
_exptl_absorpt_correction_T_max 1.00000
_exptl_absorpt_correction_T_min 0.72831
_exptl_absorpt_correction_type multi-scan
_exptl_absorpt_process_details
'CrysAlisPro, Agilent Technologies,Version 1.171.35.19 (release 27-10-2011 CrysAlis171 .NET)(compiled Oct 27'
_exptl_crystal_colour yellow
_exptl_crystal_density_diffrn 1.171
_exptl_crystal_density_method 'not measured'
_exptl_crystal_description cube
_exptl_crystal_F_000 1084
_exptl_crystal_size_max 0.22
_exptl_crystal_size_mid 0.18
_exptl_crystal_size_min 0.17
_refine_diff_density_max 1.310
_refine_diff_density_min -0.480
_refine_diff_density_rms 0.069
_refine_ls_extinction_method none
_refine_ls_goodness_of_fit_ref 1.072
_refine_ls_hydrogen_treatment mixed
_refine_ls_matrix_type full
_refine_ls_number_parameters 675
_refine_ls_number_reflns 13116
_refine_ls_number_restraints 0
_refine_ls_restrained_S_all 1.072
_refine_ls_R_factor_all 0.0783
_refine_ls_R_factor_gt 0.0615
_refine_ls_shift/su_max 0.005
_refine_ls_shift/su_mean 0.000
_refine_ls_structure_factor_coef Fsqd
_refine_ls_weighting_details 'calc w=1/[\s^2^(Fo^2^)+(0.0752P)^2^+1.9025P] where P=(Fo^2^+2Fc^2^)/3'
_refine_ls_weighting_scheme calc
_refine_ls_wR_factor_gt 0.1557
_refine_ls_wR_factor_ref 0.1687
_reflns_number_gt 10489
_reflns_number_total 13116
_reflns_threshold_expression >2\s(I)
_cod_data_source_file ic5b02302_si_010.cif
_cod_data_source_block exp_7b
_cod_database_code 4344730

loop_
_symmetry_equiv_pos_as_xyz
'x, y, z'
'-x, -y, -z'

loop_
_atom_site_label
_atom_site_type_symbol
_atom_site_fract_x
_atom_site_fract_y
_atom_site_fract_z
_atom_site_U_iso_or_equiv
_atom_site_adp_type
_atom_site_occupancy
_atom_site_symmetry_multiplicity
_atom_site_calc_flag
_atom_site_refinement_flags
Ti1 Ti 0.79518(3) 0.24288(3) 0.31185(2) 0.01699(10) Uani 1 1 d .
N1 N 0.83251(14) 0.34413(13) 0.35652(10) 0.0191(4) Uani 1 1 d .
N2 N 0.84140(15) 0.51355(13) 0.37704(11) 0.0216(4) Uani 1 1 d .
N3 N 0.79356(14) 0.40840(12) 0.48504(11) 0.0200(4) Uani 1 1 d .
N4 N 0.82857(14) 0.28713(13) 0.19858(11) 0.0213(4) Uani 1 1 d .
N5 N 0.77230(14) 0.12595(13) 0.40925(10) 0.0202(4) Uani 1 1 d .
N6 N 0.94403(14) 0.14049(13) 0.28948(11) 0.0205(4) Uani 1 1 d .
N7 N 0.62518(14) 0.27008(13) 0.34740(10) 0.0195(4) Uani 1 1 d .
N8 N 0.64331(14) 0.09248(13) 0.26550(11) 0.0205(4) Uani 1 1 d .
C1 C 0.82435(16) 0.41475(15) 0.40199(12) 0.0175(4) Uani 1 1 d .
C2 C 0.82176(19) 0.56569(16) 0.44331(13) 0.0259(5) Uani 1 1 d .
H2 H 0.8278 0.6330 0.4420 0.031 Uiso 1 1 calc R
C3 C 0.79254(18) 0.50131(16) 0.50932(13) 0.0241(5) Uani 1 1 d .
H3 H 0.7747 0.5160 0.5621 0.029 Uiso 1 1 calc R
C4 C 0.88059(18) 0.55855(15) 0.29604(13) 0.0224(4) Uani 1 1 d .
C5 C 0.80876(19) 0.58078(16) 0.24368(14) 0.0252(5) Uani 1 1 d .
C6 C 0.8499(2) 0.62638(17) 0.16666(14) 0.0321(5) Uani 1 1 d .
H6 H 0.8033 0.6421 0.1308 0.039 Uiso 1 1 calc R
C7 C 0.9592(2) 0.64924(18) 0.14169(15) 0.0369(6) Uani 1 1 d .
C8 C 1.0268(2) 0.62798(19) 0.19598(16) 0.0359(6) Uani 1 1 d .
H8 H 1.0997 0.6435 0.1798 0.043 Uiso 1 1 calc R
C9 C 0.98943(19) 0.58414(17) 0.27416(15) 0.0284(5) Uani 1 1 d .
C10 C 1.0640(2) 0.5658(2) 0.33387(17) 0.0405(6) Uani 1 1 d .
H10A H 1.1379 0.5755 0.3060 0.061 Uiso 1 1 calc R
H10B H 1.0571 0.4996 0.3602 0.061 Uiso 1 1 calc R
H10C H 1.0441 0.6108 0.3734 0.061 Uiso 1 1 calc R
C11 C 1.0026(3) 0.6965(2) 0.05658(18) 0.0586(9) Uani 1 1 d .
H11A H 1.0495 0.7484 0.0580 0.088 Uiso 1 1 calc R
H11B H 0.9429 0.7230 0.0324 0.088 Uiso 1 1 calc R
H11C H 1.0429 0.6481 0.0254 0.088 Uiso 1 1 calc R
C12 C 0.6920(2) 0.55264(19) 0.26851(16) 0.0331(5) Uani 1 1 d .
H12A H 0.6875 0.4835 0.2667 0.050 Uiso 1 1 calc R
H12B H 0.6506 0.5889 0.2323 0.050 Uiso 1 1 calc R
H12C H 0.6632 0.5675 0.3224 0.050 Uiso 1 1 calc R
C13 C 0.77122(18) 0.32194(15) 0.54314(12) 0.0208(4) Uani 1 1 d .
C14 C 0.85567(18) 0.25272(16) 0.55137(13) 0.0234(4) Uani 1 1 d .
C15 C 0.8343(2) 0.17474(18) 0.61280(15) 0.0314(5) Uani 1 1 d .
H15 H 0.8891 0.1271 0.6185 0.038 Uiso 1 1 calc R
C16 C 0.7344(2) 0.16540(19) 0.66593(15) 0.0354(6) Uani 1 1 d .
C17 C 0.6536(2) 0.23615(19) 0.65608(14) 0.0323(5) Uani 1 1 d .
H17 H 0.5865 0.2309 0.6915 0.039 Uiso 1 1 calc R
C18 C 0.66887(19) 0.31538(17) 0.59474(13) 0.0255(5) Uani 1 1 d .
C19 C 0.5761(2) 0.3891(2) 0.58815(15) 0.0332(5) Uani 1 1 d .
H19A H 0.5683 0.4310 0.6298 0.050 Uiso 1 1 calc R
H19B H 0.5099 0.3552 0.5940 0.050 Uiso 1 1 calc R
H19C H 0.5909 0.4282 0.5364 0.050 Uiso 1 1 calc R
C20 C 0.7138(3) 0.0796(2) 0.73172(19) 0.0552(8) Uani 1 1 d .
H20A H 0.6376 0.0786 0.7558 0.083 Uiso 1 1 calc R
H20B H 0.7547 0.0862 0.7721 0.083 Uiso 1 1 calc R
H20C H 0.7360 0.0194 0.7091 0.083 Uiso 1 1 calc R
C21 C 0.96643(18) 0.26153(18) 0.49733(14) 0.0286(5) Uani 1 1 d .
H21A H 1.0183 0.2205 0.5217 0.043 Uiso 1 1 calc R
H21B H 0.9875 0.3286 0.4896 0.043 Uiso 1 1 calc R
H21C H 0.9643 0.2412 0.4462 0.043 Uiso 1 1 calc R
C22 C 0.69492(19) 0.09971(17) 0.47485(13) 0.0246(5) Uani 1 1 d .
H22 H 0.6271 0.1317 0.4871 0.030 Uiso 1 1 calc R
C23 C 0.7303(2) 0.01781(18) 0.52208(14) 0.0298(5) Uani 1 1 d .
H23 H 0.6909 -0.0137 0.5700 0.036 Uiso 1 1 calc R
C24 C 0.8349(2) -0.00757(17) 0.48423(14) 0.0293(5) Uani 1 1 d .
H24 H 0.8796 -0.0590 0.5014 0.035 Uiso 1 1 calc R
C25 C 0.85979(18) 0.06038(16) 0.41446(13) 0.0228(4) Uani 1 1 d .
C26 C 0.94737(18) 0.06967(16) 0.34843(13) 0.0226(4) Uani 1 1 d .
H26 H 1.0073 0.0260 0.3465 0.027 Uiso 1 1 calc R
C27 C 1.02795(17) 0.13731(16) 0.21759(13) 0.0217(4) Uani 1 1 d .
C28 C 1.02858(17) 0.06375(17) 0.16789(13) 0.0244(5) Uani 1 1 d .
C29 C 1.10978(19) 0.0647(2) 0.09805(15) 0.0322(5) Uani 1 1 d .
H29 H 1.1123 0.0157 0.0651 0.039 Uiso 1 1 calc R
C30 C 1.1858(2) 0.1358(2) 0.07681(16) 0.0380(6) Uani 1 1 d .
H30 H 1.2383 0.1357 0.0295 0.046 Uiso 1 1 calc R
C31 C 1.18390(19) 0.2078(2) 0.12643(16) 0.0345(6) Uani 1 1 d .
H31 H 1.2353 0.2562 0.1117 0.041 Uiso 1 1 calc R
C32 C 1.10699(18) 0.20955(18) 0.19770(14) 0.0270(5) Uani 1 1 d .
C33 C 1.1145(2) 0.2818(2) 0.25560(17) 0.0374(6) Uani 1 1 d .
H33 H 1.0405 0.2997 0.2825 0.045 Uiso 1 1 calc R
C34 C 1.1752(2) 0.2316(3) 0.3198(2) 0.0561(9) Uani 1 1 d .
H34A H 1.1381 0.1737 0.3468 0.084 Uiso 1 1 calc R
H34B H 1.1773 0.2759 0.3582 0.084 Uiso 1 1 calc R
H34C H 1.2481 0.2136 0.2945 0.084 Uiso 1 1 calc R
C35 C 1.1703(3) 0.3759(3) 0.2135(3) 0.0677(11) Uani 1 1 d .
H35A H 1.2451 0.3607 0.1909 0.101 Uiso 1 1 calc R
H35B H 1.1667 0.4216 0.2519 0.101 Uiso 1 1 calc R
H35C H 1.1341 0.4047 0.1713 0.101 Uiso 1 1 calc R
C36 C 0.9452(2) -0.01653(18) 0.18529(15) 0.0301(5) Uani 1 1 d .
H36 H 0.8837 0.0022 0.2268 0.036 Uiso 1 1 calc R
C37 C 0.9953(3) -0.1149(2) 0.21713(18) 0.0469(7) Uani 1 1 d .
H37A H 1.0613 -0.1301 0.1803 0.070 Uiso 1 1 calc R
H37B H 0.9447 -0.1659 0.2221 0.070 Uiso 1 1 calc R
H37C H 1.0112 -0.1103 0.2690 0.070 Uiso 1 1 calc R
C38 C 0.9022(2) -0.0303(2) 0.11007(16) 0.0351(6) Uani 1 1 d .
H38A H 0.8775 0.0321 0.0864 0.053 Uiso 1 1 calc R
H38B H 0.8428 -0.0741 0.1250 0.053 Uiso 1 1 calc R
H38C H 0.9594 -0.0576 0.0717 0.053 Uiso 1 1 calc R
C39 C 0.57802(18) 0.34008(16) 0.39468(13) 0.0234(4) Uani 1 1 d .
H39 H 0.6163 0.3885 0.4087 0.028 Uiso 1 1 calc R
C40 C 0.46685(18) 0.33048(17) 0.41916(14) 0.0254(5) Uani 1 1 d .
H40 H 0.4184 0.3697 0.4516 0.031 Uiso 1 1 calc R
C41 C 0.44196(18) 0.25009(16) 0.38533(14) 0.0243(5) Uani 1 1 d .
H41 H 0.3734 0.2252 0.3908 0.029 Uiso 1 1 calc R
C42 C 0.53967(17) 0.21433(15) 0.34187(13) 0.0200(4) Uani 1 1 d .
C43 C 0.55221(17) 0.12985(16) 0.30004(13) 0.0210(4) Uani 1 1 d .
H43 H 0.4892 0.0994 0.2976 0.025 Uiso 1 1 calc R
C44 C 0.63518(17) 0.00816(16) 0.22608(13) 0.0222(4) Uani 1 1 d .
C45 C 0.65517(18) -0.08543(16) 0.26589(14) 0.0249(5) Uani 1 1 d .
C46 C 0.6480(2) -0.16726(18) 0.22680(16) 0.0327(5) Uani 1 1 d .
H46 H 0.6612 -0.2299 0.2520 0.039 Uiso 1 1 calc R
C47 C 0.6217(2) -0.1568(2) 0.15155(17) 0.0372(6) Uani 1 1 d .
H47 H 0.6175 -0.2119 0.1264 0.045 Uiso 1 1 calc R
C48 C 0.6016(2) -0.0640(2) 0.11361(15) 0.0352(6) Uani 1 1 d .
H48 H 0.5831 -0.0578 0.0633 0.042 Uiso 1 1 calc R
C49 C 0.60846(18) 0.02066(18) 0.14930(14) 0.0266(5) Uani 1 1 d .
C50 C 0.5844(2) 0.12069(19) 0.10601(14) 0.0315(5) Uani 1 1 d .
H50 H 0.6075 0.1702 0.1346 0.038 Uiso 1 1 calc R
C51 C 0.4623(2) 0.1382(2) 0.10939(19) 0.0469(7) Uani 1 1 d .
H51A H 0.4361 0.0878 0.0853 0.070 Uiso 1 1 calc R
H51B H 0.4494 0.2012 0.0805 0.070 Uiso 1 1 calc R
H51C H 0.4247 0.1365 0.1645 0.070 Uiso 1 1 calc R
C52 C 0.6474(2) 0.1363(2) 0.01855(16) 0.0437(7) Uani 1 1 d .
H52A H 0.7237 0.1239 0.0172 0.066 Uiso 1 1 calc R
H52B H 0.6352 0.2028 -0.0043 0.066 Uiso 1 1 calc R
H52C H 0.6227 0.0919 -0.0121 0.066 Uiso 1 1 calc R
C53 C 0.67435(19) -0.09704(16) 0.35141(14) 0.0265(5) Uani 1 1 d .
H53 H 0.7146 -0.0405 0.3570 0.032 Uiso 1 1 calc R
C54 C 0.7397(2) -0.18993(19) 0.37390(18) 0.0399(6) Uani 1 1 d .
H54A H 0.6977 -0.2464 0.3756 0.060 Uiso 1 1 calc R
H54B H 0.7565 -0.1881 0.4259 0.060 Uiso 1 1 calc R
H54C H 0.8060 -0.1939 0.3344 0.060 Uiso 1 1 calc R
C55 C 0.5649(2) -0.09569(19) 0.41129(15) 0.0330(5) Uani 1 1 d .
H55A H 0.5270 -0.0338 0.4018 0.049 Uiso 1 1 calc R
H55B H 0.5774 -0.1046 0.4653 0.049 Uiso 1 1 calc R
H55C H 0.5218 -0.1478 0.4043 0.049 Uiso 1 1 calc R
C56 C 0.8858(2) 0.37626(17) 0.16020(14) 0.0299(5) Uani 1 1 d .
H56A H 0.9541 0.3584 0.1272 0.045 Uiso 1 1 calc R
H56B H 0.8987 0.4131 0.2010 0.045 Uiso 1 1 calc R
H56C H 0.8421 0.4156 0.1273 0.045 Uiso 1 1 calc R
C57 C 0.82132(19) 0.22593(17) 0.13717(13) 0.0263(5) Uani 1 1 d .
H57A H 0.7765 0.2592 0.1021 0.039 Uiso 1 1 calc R
H57B H 0.7898 0.1648 0.1624 0.039 Uiso 1 1 calc R
H57C H 0.8929 0.2133 0.1064 0.039 Uiso 1 1 calc R
C58 C 0.5872(3) 0.5181(3) 0.07304(19) 0.0566(9) Uani 1 1 d .
C59 C 0.5259(4) 0.5997(3) 0.0844(3) 0.0766(13) Uani 1 1 d .
H59 H 0.5396 0.6546 0.0461 0.092 Uiso 1 1 calc R
C60 C 0.4466(5) 0.6056(4) 0.1477(4) 0.0905(15) Uani 1 1 d .
H60 H 0.4068 0.6645 0.1534 0.109 Uiso 1 1 calc R
C61 C 0.4215(3) 0.5265(5) 0.2054(3) 0.0837(16) Uani 1 1 d .
H61 H 0.3644 0.5309 0.2493 0.100 Uiso 1 1 calc R
C62 C 0.4833(4) 0.4392(3) 0.1969(2) 0.0729(13) Uani 1 1 d .
H62 H 0.4693 0.3846 0.2356 0.087 Uiso 1 1 calc R
C63 C 0.5666(3) 0.4355(3) 0.1290(2) 0.0583(9) Uani 1 1 d .
H63 H 0.6081 0.3778 0.1214 0.070 Uiso 1 1 calc R
C64 C 0.6784(4) 0.5149(6) 0.0000(3) 0.133(3) Uani 1 1 d .
H64A H 0.6516 0.5400 -0.0477 0.199 Uiso 1 1 calc R
H64B H 0.7050 0.4482 -0.0036 0.199 Uiso 1 1 calc R
H64C H 0.7364 0.5544 0.0048 0.199 Uiso 1 1 calc R

loop_
_atom_site_aniso_label
_atom_site_aniso_U_11
_atom_site_aniso_U_22
_atom_site_aniso_U_33
_atom_site_aniso_U_23
_atom_site_aniso_U_13
_atom_site_aniso_U_12
Ti1 0.01909(19) 0.01404(18) 0.01801(18) -0.00374(14) -0.00316(14) -0.00030(13)
N1 0.0204(9) 0.0157(8) 0.0207(8) -0.0022(7) -0.0034(7) 0.0002(7)
N2 0.0283(10) 0.0154(9) 0.0231(9) -0.0046(7) -0.0080(7) -0.0011(7)
N3 0.0245(9) 0.0133(8) 0.0229(9) -0.0041(7) -0.0058(7) 0.0001(7)
N4 0.0233(9) 0.0195(9) 0.0209(9) -0.0042(7) -0.0030(7) -0.0006(7)
N5 0.0235(9) 0.0155(8) 0.0220(9) -0.0037(7) -0.0045(7) -0.0008(7)
N6 0.0199(9) 0.0208(9) 0.0220(9) -0.0066(7) -0.0046(7) -0.0001(7)
N7 0.0213(9) 0.0148(8) 0.0227(9) -0.0039(7) -0.0041(7) -0.0010(7)
N8 0.0231(9) 0.0166(9) 0.0222(9) -0.0026(7) -0.0053(7) -0.0015(7)
C1 0.0150(9) 0.0156(9) 0.0224(10) -0.0022(8) -0.0050(8) -0.0007(7)
C2 0.0339(12) 0.0185(11) 0.0283(11) -0.0082(9) -0.0107(10) 0.0015(9)
C3 0.0323(12) 0.0177(10) 0.0242(11) -0.0063(9) -0.0089(9) 0.0023(9)
C4 0.0295(11) 0.0142(10) 0.0233(10) -0.0027(8) -0.0045(9) -0.0013(8)
C5 0.0345(12) 0.0156(10) 0.0271(11) -0.0051(9) -0.0093(9) 0.0012(9)
C6 0.0482(15) 0.0222(12) 0.0277(12) -0.0050(10) -0.0127(11) 0.0066(10)
C7 0.0566(17) 0.0212(12) 0.0274(12) -0.0015(10) 0.0022(12) 0.0002(11)
C8 0.0357(14) 0.0285(13) 0.0398(14) -0.0065(11) 0.0039(11) -0.0067(10)
C9 0.0318(12) 0.0210(11) 0.0333(12) -0.0078(9) -0.0053(10) -0.0035(9)
C10 0.0325(14) 0.0478(17) 0.0464(16) -0.0152(13) -0.0123(12) -0.0055(12)
C11 0.088(3) 0.0441(18) 0.0336(15) 0.0017(13) 0.0066(16) -0.0045(17)
C12 0.0331(13) 0.0326(13) 0.0374(13) -0.0058(11) -0.0155(11) 0.0008(10)
C13 0.0273(11) 0.0165(10) 0.0196(10) -0.0030(8) -0.0056(8) -0.0032(8)
C14 0.0303(12) 0.0186(10) 0.0243(10) -0.0051(8) -0.0104(9) -0.0011(8)
C15 0.0420(14) 0.0225(12) 0.0335(13) -0.0019(10) -0.0179(11) 0.0005(10)
C16 0.0509(16) 0.0304(13) 0.0266(12) 0.0026(10) -0.0120(11) -0.0136(11)
C17 0.0354(13) 0.0372(14) 0.0239(11) -0.0049(10) -0.0015(10) -0.0122(11)
C18 0.0285(12) 0.0268(12) 0.0224(10) -0.0076(9) -0.0041(9) -0.0043(9)
C19 0.0278(12) 0.0411(15) 0.0309(12) -0.0123(11) -0.0024(10) 0.0013(10)
C20 0.078(2) 0.0433(18) 0.0423(16) 0.0122(14) -0.0139(16) -0.0209(16)
C21 0.0266(12) 0.0272(12) 0.0338(12) -0.0069(10) -0.0099(10) 0.0040(9)
C22 0.0261(11) 0.0235(11) 0.0235(11) -0.0051(9) -0.0006(9) -0.0061(9)
C23 0.0404(14) 0.0248(12) 0.0225(11) 0.0008(9) -0.0034(10) -0.0071(10)
C24 0.0400(14) 0.0214(11) 0.0272(11) -0.0008(9) -0.0108(10) 0.0014(10)
C25 0.0284(11) 0.0169(10) 0.0250(11) -0.0052(8) -0.0089(9) 0.0022(8)
C26 0.0247(11) 0.0200(10) 0.0251(11) -0.0065(9) -0.0094(9) 0.0056(8)
C27 0.0180(10) 0.0245(11) 0.0227(10) -0.0044(9) -0.0050(8) 0.0036(8)
C28 0.0196(10) 0.0300(12) 0.0258(11) -0.0096(9) -0.0064(9) 0.0019(9)
C29 0.0265(12) 0.0435(15) 0.0293(12) -0.0177(11) -0.0046(10) 0.0031(10)
C30 0.0250(12) 0.0565(18) 0.0306(13) -0.0110(12) 0.0024(10) -0.0021(11)
C31 0.0218(12) 0.0399(15) 0.0405(14) -0.0077(12) 0.0002(10) -0.0058(10)
C32 0.0197(11) 0.0290(12) 0.0335(12) -0.0091(10) -0.0050(9) 0.0010(9)
C33 0.0234(12) 0.0402(15) 0.0503(16) -0.0235(13) 0.0016(11) -0.0061(10)
C34 0.0310(15) 0.092(3) 0.0558(19) -0.0417(19) -0.0120(13) -0.0003(15)
C35 0.0504(19) 0.048(2) 0.102(3) -0.036(2) 0.0143(19) -0.0226(16)
C36 0.0293(12) 0.0327(13) 0.0297(12) -0.0142(10) -0.0020(10) -0.0038(10)
C37 0.0635(19) 0.0360(15) 0.0456(16) -0.0098(13) -0.0164(14) -0.0070(14)
C38 0.0309(13) 0.0405(15) 0.0380(14) -0.0201(12) -0.0059(11) -0.0031(11)
C39 0.0246(11) 0.0177(10) 0.0291(11) -0.0082(9) -0.0053(9) 0.0004(8)
C40 0.0230(11) 0.0226(11) 0.0304(11) -0.0081(9) -0.0025(9) 0.0025(9)
C41 0.0191(10) 0.0240(11) 0.0302(11) -0.0037(9) -0.0057(9) -0.0022(8)
C42 0.0190(10) 0.0187(10) 0.0231(10) -0.0033(8) -0.0054(8) -0.0006(8)
C43 0.0195(10) 0.0208(10) 0.0239(10) -0.0027(8) -0.0060(8) -0.0045(8)
C44 0.0197(10) 0.0209(11) 0.0263(11) -0.0059(9) -0.0028(8) -0.0022(8)
C45 0.0248(11) 0.0200(11) 0.0291(11) -0.0064(9) -0.0005(9) -0.0043(8)
C46 0.0368(13) 0.0206(12) 0.0401(14) -0.0099(10) -0.0014(11) -0.0051(10)
C47 0.0378(14) 0.0330(14) 0.0447(15) -0.0212(12) -0.0052(12) -0.0064(11)
C48 0.0342(13) 0.0453(16) 0.0305(13) -0.0165(11) -0.0080(10) -0.0043(11)
C49 0.0215(11) 0.0319(12) 0.0278(11) -0.0091(10) -0.0043(9) -0.0025(9)
C50 0.0330(13) 0.0352(14) 0.0283(12) -0.0031(10) -0.0120(10) 0.0008(10)
C51 0.0373(15) 0.0564(19) 0.0485(17) 0.0000(14) -0.0183(13) 0.0053(13)
C52 0.0475(17) 0.0540(18) 0.0305(13) -0.0026(13) -0.0104(12) -0.0046(14)
C53 0.0301(12) 0.0177(11) 0.0316(12) -0.0032(9) -0.0052(10) -0.0029(9)
C54 0.0468(16) 0.0247(13) 0.0484(16) -0.0009(11) -0.0146(13) 0.0052(11)
C55 0.0365(14) 0.0308(13) 0.0304(12) -0.0025(10) -0.0027(10) -0.0075(10)
C56 0.0419(14) 0.0214(11) 0.0244(11) -0.0025(9) -0.0009(10) -0.0058(10)
C57 0.0313(12) 0.0260(12) 0.0221(11) -0.0032(9) -0.0048(9) -0.0074(9)
C58 0.063(2) 0.071(2) 0.0429(17) 0.0012(16) -0.0241(15) -0.0306(18)
C59 0.105(3) 0.050(2) 0.091(3) 0.008(2) -0.061(3) -0.021(2)
C60 0.097(4) 0.078(3) 0.121(4) -0.039(3) -0.066(3) 0.013(3)
C61 0.046(2) 0.158(5) 0.060(2) -0.047(3) -0.0166(18) -0.015(3)
C62 0.083(3) 0.088(3) 0.054(2) 0.027(2) -0.039(2) -0.052(3)
C63 0.064(2) 0.0472(19) 0.074(2) -0.0100(17) -0.0330(19) -0.0076(16)
C64 0.102(4) 0.250(8) 0.053(3) -0.017(4) -0.007(3) -0.089(5)

loop_
_atom_type_symbol
_atom_type_description
_atom_type_scat_dispersion_real
_atom_type_scat_dispersion_imag
_atom_type_scat_source
Ti Ti 0.2776 0.4457 'International Tables Vol C Tables 4.2.6.8 and 6.1.1.4'
N N 0.0061 0.0033 'International Tables Vol C Tables 4.2.6.8 and 6.1.1.4'
C C 0.0033 0.0016 'International Tables Vol C Tables 4.2.6.8 and 6.1.1.4'
H H 0.0000 0.0000 'International Tables Vol C Tables 4.2.6.8 and 6.1.1.4'

loop_
_geom_angle_atom_site_label_1
_geom_angle_atom_site_label_2
_geom_angle_atom_site_label_3
_geom_angle
N1 Ti1 N4 103.45(8)
N1 Ti1 N7 94.94(7)
N4 Ti1 N7 104.89(7)
N1 Ti1 N5 103.59(7)
N4 Ti1 N5 150.26(7)
N7 Ti1 N5 84.85(7)
N1 Ti1 N6 107.07(7)
N4 Ti1 N6 86.77(7)
N7 Ti1 N6 152.11(7)
N5 Ti1 N6 73.64(7)
C1 N1 Ti1 160.06(15)
C1 N2 C2 110.18(18)
C1 N2 C4 126.84(17)
C2 N2 C4 122.86(18)
C1 N3 C3 109.81(17)
C1 N3 C13 128.75(17)
C3 N3 C13 121.33(18)
C57 N4 C56 109.17(17)
C57 N4 Ti1 123.52(14)
C56 N4 Ti1 126.11(14)
C22 N5 C25 105.97(18)
C22 N5 Ti1 136.90(15)
C25 N5 Ti1 116.90(14)
C26 N6 C27 116.71(18)
C26 N6 Ti1 113.75(14)
C27 N6 Ti1 129.24(14)
C39 N7 C42 104.72(17)
C39 N7 Ti1 124.81(14)
C42 N7 Ti1 129.58(14)
C43 N8 C44 115.16(17)
N1 C1 N2 127.37(19)
N1 C1 N3 128.12(19)
N2 C1 N3 104.48(16)
C3 C2 N2 107.52(19)
C3 C2 H2 126.2
N2 C2 H2 126.2
C2 C3 N3 108.01(19)
C2 C3 H3 126.0
N3 C3 H3 126.0
C5 C4 C9 122.0(2)
C5 C4 N2 119.9(2)
C9 C4 N2 118.0(2)
C6 C5 C4 117.8(2)
C6 C5 C12 121.1(2)
C4 C5 C12 121.1(2)
C5 C6 C7 121.7(2)
C5 C6 H6 119.2
C7 C6 H6 119.2
C8 C7 C6 118.6(2)
C8 C7 C11 120.8(3)
C6 C7 C11 120.6(3)
C7 C8 C9 122.0(2)
C7 C8 H8 119.0
C9 C8 H8 119.0
C8 C9 C4 117.8(2)
C8 C9 C10 121.0(2)
C4 C9 C10 121.2(2)
C9 C10 H10A 109.5
C9 C10 H10B 109.5
H10A C10 H10B 109.5
C9 C10 H10C 109.5
H10A C10 H10C 109.5
H10B C10 H10C 109.5
C7 C11 H11A 109.5
C7 C11 H11B 109.5
H11A C11 H11B 109.5
C7 C11 H11C 109.5
H11A C11 H11C 109.5
H11B C11 H11C 109.5
C5 C12 H12A 109.5
C5 C12 H12B 109.5
H12A C12 H12B 109.5
C5 C12 H12C 109.5
H12A C12 H12C 109.5
H12B C12 H12C 109.5
C14 C13 C18 122.1(2)
C14 C13 N3 118.82(19)
C18 C13 N3 118.72(19)
C15 C14 C13 117.5(2)
C15 C14 C21 120.5(2)
C13 C14 C21 122.0(2)
C16 C15 C14 122.5(2)
C16 C15 H15 118.7
C14 C15 H15 118.7
C17 C16 C15 118.0(2)
C17 C16 C20 120.9(3)
C15 C16 C20 121.1(3)
C16 C17 C18 122.4(2)
C16 C17 H17 118.8
C18 C17 H17 118.8
C17 C18 C13 117.4(2)
C17 C18 C19 119.0(2)
C13 C18 C19 123.6(2)
C18 C19 H19A 109.5
C18 C19 H19B 109.5
H19A C19 H19B 109.5
C18 C19 H19C 109.5
H19A C19 H19C 109.5
H19B C19 H19C 109.5
C16 C20 H20A 109.5
C16 C20 H20B 109.5
H20A C20 H20B 109.5
C16 C20 H20C 109.5
H20A C20 H20C 109.5
H20B C20 H20C 109.5
C14 C21 H21A 109.5
C14 C21 H21B 109.5
H21A C21 H21B 109.5
C14 C21 H21C 109.5
H21A C21 H21C 109.5
H21B C21 H21C 109.5
N5 C22 C23 110.8(2)
N5 C22 H22 124.6
C23 C22 H22 124.6
C24 C23 C22 107.2(2)
C24 C23 H23 126.4
C22 C23 H23 126.4
C23 C24 C25 105.9(2)
C23 C24 H24 127.1
C25 C24 H24 127.1
N5 C25 C26 115.60(19)
N5 C25 C24 110.1(2)
C26 C25 C24 134.0(2)
N6 C26 C25 119.27(19)
N6 C26 H26 120.4
C25 C26 H26 120.4
C28 C27 C32 120.9(2)
C28 C27 N6 119.85(19)
C32 C27 N6 119.19(19)
C29 C28 C27 118.0(2)
C29 C28 C36 118.1(2)
C27 C28 C36 123.88(19)
C30 C29 C28 121.8(2)
C30 C29 H29 119.1
C28 C29 H29 119.1
C29 C30 C31 119.4(2)
C29 C30 H30 120.3
C31 C30 H30 120.3
C30 C31 C32 121.6(2)
C30 C31 H31 119.2
C32 C31 H31 119.2
C31 C32 C27 118.2(2)
C31 C32 C33 120.5(2)
C27 C32 C33 121.1(2)
C32 C33 C35 112.9(2)
C32 C33 C34 109.0(2)
C35 C33 C34 110.3(3)
C32 C33 H33 108.2
C35 C33 H33 108.2
C34 C33 H33 108.2
C33 C34 H34A 109.5
C33 C34 H34B 109.5
H34A C34 H34B 109.5
C33 C34 H34C 109.5
H34A C34 H34C 109.5
H34B C34 H34C 109.5
C33 C35 H35A 109.5
C33 C35 H35B 109.5
H35A C35 H35B 109.5
C33 C35 H35C 109.5
H35A C35 H35C 109.5
H35B C35 H35C 109.5
C28 C36 C38 112.0(2)
C28 C36 C37 110.6(2)
C38 C36 C37 108.8(2)
C28 C36 H36 108.5
C38 C36 H36 108.5
C37 C36 H36 108.5
C36 C37 H37A 109.5
C36 C37 H37B 109.5
H37A C37 H37B 109.5
C36 C37 H37C 109.5
H37A C37 H37C 109.5
H37B C37 H37C 109.5
C36 C38 H38A 109.5
C36 C38 H38B 109.5
H38A C38 H38B 109.5
C36 C38 H38C 109.5
H38A C38 H38C 109.5
H38B C38 H38C 109.5
N7 C39 C40 112.05(19)
N7 C39 H39 124.0
C40 C39 H39 124.0
C39 C40 C41 106.07(19)
C39 C40 H40 127.0
C41 C40 H40 127.0
C42 C41 C40 106.75(19)
C42 C41 H41 126.6
C40 C41 H41 126.6
N7 C42 C41 110.42(18)
N7 C42 C43 124.07(18)
C41 C42 C43 125.47(19)
N8 C43 C42 125.31(19)
N8 C43 H43 117.3
C42 C43 H43 117.3
C45 C44 C49 121.8(2)
C45 C44 N8 118.26(19)
C49 C44 N8 119.9(2)
C46 C45 C44 117.9(2)
C46 C45 C53 121.3(2)
C44 C45 C53 120.51(19)
C47 C46 C45 121.3(2)
C47 C46 H46 119.4
C45 C46 H46 119.4
C46 C47 C48 119.9(2)
C46 C47 H47 120.0
C48 C47 H47 120.0
C47 C48 C49 121.5(2)
C47 C48 H48 119.2
C49 C48 H48 119.2
C48 C49 C44 117.6(2)
C48 C49 C50 119.7(2)
C44 C49 C50 122.7(2)
C49 C50 C51 111.1(2)
C49 C50 C52 112.9(2)
C51 C50 C52 110.3(2)
C49 C50 H50 107.4
C51 C50 H50 107.4
C52 C50 H50 107.4
C50 C51 H51A 109.5
C50 C51 H51B 109.5
H51A C51 H51B 109.5
C50 C51 H51C 109.5
H51A C51 H51C 109.5
H51B C51 H51C 109.5
C50 C52 H52A 109.5
C50 C52 H52B 109.5
H52A C52 H52B 109.5
C50 C52 H52C 109.5
H52A C52 H52C 109.5
H52B C52 H52C 109.5
C45 C53 C54 114.2(2)
C45 C53 C55 109.8(2)
C54 C53 C55 108.9(2)
C45 C53 H53 107.9
C54 C53 H53 107.9
C55 C53 H53 107.9
C53 C54 H54A 109.5
C53 C54 H54B 109.5
H54A C54 H54B 109.5
C53 C54 H54C 109.5
H54A C54 H54C 109.5
H54B C54 H54C 109.5
C53 C55 H55A 109.5
C53 C55 H55B 109.5
H55A C55 H55B 109.5
C53 C55 H55C 109.5
H55A C55 H55C 109.5
H55B C55 H55C 109.5
N4 C56 H56A 109.5
N4 C56 H56B 109.5
H56A C56 H56B 109.5
N4 C56 H56C 109.5
H56A C56 H56C 109.5
H56B C56 H56C 109.5
N4 C57 H57A 109.5
N4 C57 H57B 109.5
H57A C57 H57B 109.5
N4 C57 H57C 109.5
H57A C57 H57C 109.5
H57B C57 H57C 109.5
C59 C58 C63 119.2(4)
C59 C58 C64 120.8(5)
C63 C58 C64 119.9(5)
C60 C59 C58 122.6(4)
C60 C59 H59 118.7
C58 C59 H59 118.7
C59 C60 C61 121.2(5)
C59 C60 H60 119.4
C61 C60 H60 119.4
C60 C61 C62 118.8(4)
C60 C61 H61 120.6
C62 C61 H61 120.6
C63 C62 C61 118.4(4)
C63 C62 H62 120.8
C61 C62 H62 120.8
C58 C63 C62 119.7(4)
C58 C63 H63 120.1
C62 C63 H63 120.1
C58 C64 H64A 109.5
C58 C64 H64B 109.5
H64A C64 H64B 109.5
C58 C64 H64C 109.5
H64A C64 H64C 109.5
H64B C64 H64C 109.5

loop_
_geom_bond_atom_site_label_1
_geom_bond_atom_site_label_2
_geom_bond_distance
Ti1 N1 1.8064(17)
Ti1 N4 1.9162(18)
Ti1 N7 2.1187(18)
Ti1 N5 2.1394(18)
Ti1 N6 2.2657(18)
N1 C1 1.309(3)
N2 C1 1.384(3)
N2 C2 1.392(3)
N2 C4 1.437(3)
N3 C1 1.384(3)
N3 C3 1.394(3)
N3 C13 1.444(3)
N4 C57 1.452(3)
N4 C56 1.466(3)
N5 C22 1.346(3)
N5 C25 1.386(3)
N6 C26 1.309(3)
N6 C27 1.445(3)
N7 C39 1.366(3)
N7 C42 1.386(3)
N8 C43 1.283(3)
N8 C44 1.437(3)
C2 C3 1.338(3)
C2 H2 0.9300
C3 H3 0.9300
C4 C5 1.394(3)
C4 C9 1.395(3)
C5 C6 1.388(3)
C5 C12 1.500(3)
C6 C7 1.393(4)
C6 H6 0.9300
C7 C8 1.378(4)
C7 C11 1.515(4)
C8 C9 1.388(4)
C8 H8 0.9300
C9 C10 1.512(4)
C10 H10A 0.9600
C10 H10B 0.9600
C10 H10C 0.9600
C11 H11A 0.9600
C11 H11B 0.9600
C11 H11C 0.9600
C12 H12A 0.9600
C12 H12B 0.9600
C12 H12C 0.9600
C13 C14 1.396(3)
C13 C18 1.399(3)
C14 C15 1.393(3)
C14 C21 1.503(3)
C15 C16 1.389(4)
C15 H15 0.9300
C16 C17 1.381(4)
C16 C20 1.511(4)
C17 C18 1.399(3)
C17 H17 0.9300
C18 C19 1.508(3)
C19 H19A 0.9600
C19 H19B 0.9600
C19 H19C 0.9600
C20 H20A 0.9600
C20 H20B 0.9600
C20 H20C 0.9600
C21 H21A 0.9600
C21 H21B 0.9600
C21 H21C 0.9600
C22 C23 1.400(3)
C22 H22 0.9300
C23 C24 1.384(3)
C23 H23 0.9300
C24 C25 1.405(3)
C24 H24 0.9300
C25 C26 1.400(3)
C26 H26 0.9300
C27 C28 1.405(3)
C27 C32 1.408(3)
C28 C29 1.398(3)
C28 C36 1.528(3)
C29 C30 1.372(4)
C29 H29 0.9300
C30 C31 1.384(4)
C30 H30 0.9300
C31 C32 1.389(3)
C31 H31 0.9300
C32 C33 1.514(3)
C33 C35 1.529(4)
C33 C34 1.531(4)
C33 H33 0.9800
C34 H34A 0.9600
C34 H34B 0.9600
C34 H34C 0.9600
C35 H35A 0.9600
C35 H35B 0.9600
C35 H35C 0.9600
C36 C38 1.535(3)
C36 C37 1.535(4)
C36 H36 0.9800
C37 H37A 0.9600
C37 H37B 0.9600
C37 H37C 0.9600
C38 H38A 0.9600
C38 H38B 0.9600
C38 H38C 0.9600
C39 C40 1.382(3)
C39 H39 0.9300
C40 C41 1.395(3)
C40 H40 0.9300
C41 C42 1.393(3)
C41 H41 0.9300
C42 C43 1.427(3)
C43 H43 0.9300
C44 C45 1.406(3)
C44 C49 1.409(3)
C45 C46 1.400(3)
C45 C53 1.518(3)
C46 C47 1.382(4)
C46 H46 0.9300
C47 C48 1.384(4)
C47 H47 0.9300
C48 C49 1.401(3)
C48 H48 0.9300
C49 C50 1.515(3)
C50 C51 1.529(4)
C50 C52 1.532(3)
C50 H50 0.9800
C51 H51A 0.9600
C51 H51B 0.9600
C51 H51C 0.9600
C52 H52A 0.9600
C52 H52B 0.9600
C52 H52C 0.9600
C53 C54 1.523(3)
C53 C55 1.533(3)
C53 H53 0.9800
C54 H54A 0.9600
C54 H54B 0.9600
C54 H54C 0.9600
C55 H55A 0.9600
C55 H55B 0.9600
C55 H55C 0.9600
C56 H56A 0.9600
C56 H56B 0.9600
C56 H56C 0.9600
C57 H57A 0.9600
C57 H57B 0.9600
C57 H57C 0.9600
C58 C59 1.333(6)
C58 C63 1.383(5)
C58 C64 1.511(6)
C59 C60 1.316(7)
C59 H59 0.9300
C60 C61 1.371(7)
C60 H60 0.9300
C61 C62 1.394(7)
C61 H61 0.9300
C62 C63 1.394(6)
C62 H62 0.9300
C63 H63 0.9300
C64 H64A 0.9600
C64 H64B 0.9600
C64 H64C 0.9600

loop_
_geom_torsion_atom_site_label_1
_geom_torsion_atom_site_label_2
_geom_torsion_atom_site_label_3
_geom_torsion_atom_site_label_4
_geom_torsion
N4 Ti1 N1 C1 124.1(5)
N7 Ti1 N1 C1 17.5(5)
N5 Ti1 N1 C1 -68.4(5)
N6 Ti1 N1 C1 -145.1(4)
N1 Ti1 N4 C57 174.10(16)
N7 Ti1 N4 C57 -86.97(17)
N5 Ti1 N4 C57 19.2(3)
N6 Ti1 N4 C57 67.32(17)
N1 Ti1 N4 C56 8.0(2)
N7 Ti1 N4 C56 106.92(18)
N5 Ti1 N4 C56 -146.93(18)
N6 Ti1 N4 C56 -98.79(18)
N1 Ti1 N5 C22 77.6(2)
N4 Ti1 N5 C22 -127.5(2)
N7 Ti1 N5 C22 -16.2(2)
N6 Ti1 N5 C22 -178.3(2)
N1 Ti1 N5 C25 -95.89(15)
N4 Ti1 N5 C25 59.0(2)
N7 Ti1 N5 C25 170.26(15)
N6 Ti1 N5 C25 8.21(14)
N1 Ti1 N6 C26 93.20(16)
N4 Ti1 N6 C26 -163.71(16)
N7 Ti1 N6 C26 -47.4(2)
N5 Ti1 N6 C26 -6.36(14)
N1 Ti1 N6 C27 -93.38(18)
N4 Ti1 N6 C27 9.70(17)
N7 Ti1 N6 C27 126.04(19)
N5 Ti1 N6 C27 167.05(18)
N1 Ti1 N7 C39 -4.79(18)
N4 Ti1 N7 C39 -110.14(18)
N5 Ti1 N7 C39 98.45(18)
N6 Ti1 N7 C39 137.67(17)
N1 Ti1 N7 C42 -172.22(18)
N4 Ti1 N7 C42 82.44(19)
N5 Ti1 N7 C42 -68.98(18)
N6 Ti1 N7 C42 -29.8(3)
Ti1 N1 C1 N2 -121.2(4)
Ti1 N1 C1 N3 56.5(5)
C2 N2 C1 N1 178.3(2)
C4 N2 C1 N1 -5.6(3)
C2 N2 C1 N3 0.2(2)
C4 N2 C1 N3 176.26(19)
C3 N3 C1 N1 -178.3(2)
C13 N3 C1 N1 5.6(3)
C3 N3 C1 N2 -0.2(2)
C13 N3 C1 N2 -176.34(19)
C1 N2 C2 C3 -0.1(3)
C4 N2 C2 C3 -176.4(2)
N2 C2 C3 N3 0.0(3)
C1 N3 C3 C2 0.1(2)
C13 N3 C3 C2 176.62(19)
C1 N2 C4 C5 81.9(3)
C2 N2 C4 C5 -102.4(2)
C1 N2 C4 C9 -102.0(2)
C2 N2 C4 C9 73.6(3)
C9 C4 C5 C6 2.5(3)
N2 C4 C5 C6 178.47(19)
C9 C4 C5 C12 -179.9(2)
N2 C4 C5 C12 -4.0(3)
C4 C5 C6 C7 0.2(3)
C12 C5 C6 C7 -177.3(2)
C5 C6 C7 C8 -1.7(4)
C5 C6 C7 C11 178.3(2)
C6 C7 C8 C9 0.4(4)
C11 C7 C8 C9 -179.6(2)
C7 C8 C9 C4 2.2(4)
C7 C8 C9 C10 -177.1(2)
C5 C4 C9 C8 -3.7(3)
N2 C4 C9 C8 -179.7(2)
C5 C4 C9 C10 175.6(2)
N2 C4 C9 C10 -0.4(3)
C1 N3 C13 C14 64.4(3)
C3 N3 C13 C14 -111.4(2)
C1 N3 C13 C18 -122.0(2)
C3 N3 C13 C18 62.2(3)
C18 C13 C14 C15 0.9(3)
N3 C13 C14 C15 174.28(19)
C18 C13 C14 C21 -178.2(2)
N3 C13 C14 C21 -4.9(3)
C13 C14 C15 C16 -1.4(3)
C21 C14 C15 C16 177.7(2)
C14 C15 C16 C17 0.7(4)
C14 C15 C16 C20 179.7(2)
C15 C16 C17 C18 0.5(4)
C20 C16 C17 C18 -178.5(2)
C16 C17 C18 C13 -0.9(3)
C16 C17 C18 C19 179.8(2)
C14 C13 C18 C17 0.2(3)
N3 C13 C18 C17 -173.16(19)
C14 C13 C18 C19 179.5(2)
N3 C13 C18 C19 6.1(3)
C25 N5 C22 C23 -0.5(2)
Ti1 N5 C22 C23 -174.53(16)
N5 C22 C23 C24 0.4(3)
C22 C23 C24 C25 -0.1(3)
C22 N5 C25 C26 175.32(19)
Ti1 N5 C25 C26 -9.3(2)
C22 N5 C25 C24 0.5(2)
Ti1 N5 C25 C24 175.87(14)
C23 C24 C25 N5 -0.2(3)
C23 C24 C25 C26 -173.8(2)
C27 N6 C26 C25 -170.52(19)
Ti1 N6 C26 C25 3.8(2)
N5 C25 C26 N6 3.3(3)
C24 C25 C26 N6 176.6(2)
C26 N6 C27 C28 69.3(3)
Ti1 N6 C27 C28 -104.0(2)
C26 N6 C27 C32 -111.9(2)
Ti1 N6 C27 C32 74.9(2)
C32 C27 C28 C29 -0.2(3)
N6 C27 C28 C29 178.6(2)
C32 C27 C28 C36 -179.6(2)
N6 C27 C28 C36 -0.8(3)
C27 C28 C29 C30 -1.3(4)
C36 C28 C29 C30 178.1(2)
C28 C29 C30 C31 1.3(4)
C29 C30 C31 C32 0.4(4)
C30 C31 C32 C27 -1.8(4)
C30 C31 C32 C33 172.9(3)
C28 C27 C32 C31 1.7(3)
N6 C27 C32 C31 -177.1(2)
C28 C27 C32 C33 -172.9(2)
N6 C27 C32 C33 8.2(3)
C31 C32 C33 C35 28.3(4)
C27 C32 C33 C35 -157.2(3)
C31 C32 C33 C34 -94.6(3)
C27 C32 C33 C34 79.9(3)
C29 C28 C36 C38 -45.2(3)
C27 C28 C36 C38 134.2(2)
C29 C28 C36 C37 76.3(3)
C27 C28 C36 C37 -104.3(3)
C42 N7 C39 C40 0.2(3)
Ti1 N7 C39 C40 -169.85(15)
N7 C39 C40 C41 -0.2(3)
C39 C40 C41 C42 0.2(3)
C39 N7 C42 C41 -0.1(2)
Ti1 N7 C42 C41 169.30(15)
C39 N7 C42 C43 -177.6(2)
Ti1 N7 C42 C43 -8.3(3)
C40 C41 C42 N7 -0.1(3)
C40 C41 C42 C43 177.5(2)
C44 N8 C43 C42 -179.1(2)
N7 C42 C43 N8 3.1(3)
C41 C42 C43 N8 -174.1(2)
C43 N8 C44 C45 -100.8(2)
C43 N8 C44 C49 79.6(3)
C49 C44 C45 C46 0.1(3)
N8 C44 C45 C46 -179.47(19)
C49 C44 C45 C53 -174.8(2)
N8 C44 C45 C53 5.6(3)
C44 C45 C46 C47 -0.2(4)
C53 C45 C46 C47 174.6(2)
C45 C46 C47 C48 -0.2(4)
C46 C47 C48 C49 0.8(4)
C47 C48 C49 C44 -0.9(4)
C47 C48 C49 C50 -179.3(2)
C45 C44 C49 C48 0.4(3)
N8 C44 C49 C48 180.0(2)
C45 C44 C49 C50 178.8(2)
N8 C44 C49 C50 -1.6(3)
C48 C49 C50 C51 73.9(3)
C44 C49 C50 C51 -104.4(3)
C48 C49 C50 C52 -50.5(3)
C44 C49 C50 C52 131.1(2)
C46 C45 C53 C54 29.7(3)
C44 C45 C53 C54 -155.5(2)
C46 C45 C53 C55 -92.9(3)
C44 C45 C53 C55 81.9(3)
C63 C58 C59 C60 0.9(6)
C64 C58 C59 C60 -179.3(4)
C58 C59 C60 C61 -1.1(7)
C59 C60 C61 C62 1.3(6)
C60 C61 C62 C63 -1.4(5)
C59 C58 C63 C62 -0.9(5)
C64 C58 C63 C62 179.2(3)
C61 C62 C63 C58 1.2(5)
